data_7043857
loop_
_publ_author_name
'Casado, Miguel \'Angel'
'Mena, Inmaculada'
'Garc\'ia-Ordu\~na, Pilar'
'Polo, Victor'
'Lahoz, Fernando J.'
'Oro, Luis A.'

_publ_section_title
;
 Reactivity of Parent Amido Complexes of Iridium with Olefins: C-NH2 Bond
 Formation versus C-H Activation
;
_journal_name_full 'Dalton Trans.'
_journal_paper_doi 10.1039/C7DT01924F
_journal_year 2017
_chemical_formula_moiety 'C35 H40 IR N P, N H3'
_chemical_formula_sum 'C35 H43 Ir N2 P2'
_chemical_formula_weight 745.85
_chemical_name_systematic
;
 ?
;
_space_group_crystal_system monoclinic
_space_group_IT_number 14
_space_group_name_Hall '-P 2ybc'
_space_group_name_H-M_alt 'P 1 21/c 1'
_symmetry_space_group_name_Hall '-P 2ybc'
_symmetry_space_group_name_H-M 'P 1 21/c 1'
_atom_sites_solution_hydrogens difmap
_audit_creation_method SHELXL-2014
_audit_update_record
;
2017-03-15 deposited with the CCDC.
2017-07-31 downloaded from the CCDC.
;
_cell_angle_alpha 90
_cell_angle_beta 103.7330(10)
_cell_angle_gamma 90
_cell_formula_units_Z 4
_cell_length_a 10.3409(4)
_cell_length_b 16.3633(7)
_cell_length_c 18.3773(8)
_cell_measurement_reflns_used 9338
_cell_measurement_temperature 100(2)
_cell_measurement_theta_max 29.312
_cell_measurement_theta_min 2.379
_cell_volume 3020.7(2)
_computing_cell_refinement 'SAINT+ in APEX2 v. 2008.4 (Bruker AXS, 2008)'
_computing_data_collection 'SMART in APEX2 v. 2008.4 (Bruker AXS, 2008)'
_computing_data_reduction 'SAINT+ in APEX2 v. 2008.4 (Bruker AXS, 2008)'
_computing_molecular_graphics 'XP program, SHELXTL v6.12, Bruker2000'
_computing_publication_material 'XCIF program, PLATON(Spek, 1998)'
_computing_structure_refinement 'SHELXL-2014 (Sheldrick, 2014)'
_computing_structure_solution 'SHELXS-2013 (Sheldrick, 2013)'
_diffrn_ambient_temperature 100(2)
_diffrn_detector_area_resol_mean 8.26
_diffrn_measured_fraction_theta_full 1.000
_diffrn_measured_fraction_theta_max 0.956
_diffrn_measurement_device_type 'Bruker APEX DUO CCD sysyem'
_diffrn_measurement_method '\w rotations with narrow frames'
_diffrn_radiation_monochromator graphite
_diffrn_radiation_source 'fine-focus sealed tube'
_diffrn_radiation_type MoK\a
_diffrn_radiation_wavelength 0.71073
_diffrn_reflns_av_R_equivalents 0.0413
_diffrn_reflns_av_unetI/netI 0.0239
_diffrn_reflns_Laue_measured_fraction_full 1.000
_diffrn_reflns_Laue_measured_fraction_max 0.956
_diffrn_reflns_limit_h_max 13
_diffrn_reflns_limit_h_min -14
_diffrn_reflns_limit_k_max 22
_diffrn_reflns_limit_k_min -21
_diffrn_reflns_limit_l_max 25
_diffrn_reflns_limit_l_min -25
_diffrn_reflns_number 63860
_diffrn_reflns_point_group_measured_fraction_full 1.000
_diffrn_reflns_point_group_measured_fraction_max 0.956
_diffrn_reflns_theta_full 25.242
_diffrn_reflns_theta_max 29.674
_diffrn_reflns_theta_min 1.688
_exptl_absorpt_coefficient_mu 4.554
_exptl_absorpt_correction_T_max 0.486
_exptl_absorpt_correction_T_min 0.349
_exptl_absorpt_correction_type multi-scan
_exptl_absorpt_process_details
;
 SADABS: Area-Detector Absorption Correction. (1996) Bruker-AXS 
 within APEX2 package.
;
_exptl_crystal_colour yellow
_exptl_crystal_density_diffrn 1.640
_exptl_crystal_description prism
_exptl_crystal_F_000 1496
_exptl_crystal_size_max 0.231
_exptl_crystal_size_mid 0.224
_exptl_crystal_size_min 0.218
_refine_diff_density_max 1.411
_refine_diff_density_min -0.745
_refine_diff_density_rms 0.104
_refine_ls_extinction_method none
_refine_ls_goodness_of_fit_ref 1.130
_refine_ls_hydrogen_treatment refall
_refine_ls_matrix_type full
_refine_ls_number_parameters 513
_refine_ls_number_reflns 8179
_refine_ls_number_restraints 2
_refine_ls_restrained_S_all 1.130
_refine_ls_R_factor_all 0.0268
_refine_ls_R_factor_gt 0.0221
_refine_ls_shift/su_max 0.024
_refine_ls_shift/su_mean 0.002
_refine_ls_structure_factor_coef Fsqd
_refine_ls_weighting_details 'w=1/[\s^2^(Fo^2^)+(0.0265P)^2^+2.2896P] where P=(Fo^2^+2Fc^2^)/3'
_refine_ls_weighting_scheme calc
_refine_ls_wR_factor_gt 0.0554
_refine_ls_wR_factor_ref 0.0572
_reflns_Friedel_coverage 0.000
_reflns_number_gt 7300
_reflns_number_total 8179
_reflns_threshold_expression 'I > 2\s(I)'
_cod_data_source_file c7dt01924f2.cif
_cod_data_source_block cmpnd_7NH3
_cod_database_code 7043857
_shelx_space_group_comment
;
The symmetry employed for this shelxl refinement is uniquely defined
by the following loop, which should always be used as a source of
symmetry information in preference to the above space-group names.
They are only intended as comments.
;
_shelxl_version_number 2014-3

loop_
_space_group_symop_operation_xyz
'x, y, z'
'-x, y+1/2, -z+1/2'
'-x, -y, -z'
'x, -y-1/2, z-1/2'

loop_
_atom_site_label
_atom_site_type_symbol
_atom_site_fract_x
_atom_site_fract_y
_atom_site_fract_z
_atom_site_U_iso_or_equiv
_atom_site_adp_type
_atom_site_occupancy
_atom_site_site_symmetry_order
_atom_site_calc_flag
_atom_site_refinement_flags_posn
Ir Ir 0.75283(2) 0.85059(2) 0.10007(2) 0.01640(4) Uani 1 1 d .
P1 P 0.69520(7) 0.87665(4) 0.21289(4) 0.02013(12) Uani 1 1 d .
P2 P 0.64112(7) 0.72258(4) 0.08809(3) 0.01913(12) Uani 1 1 d .
N1 N 0.90195(19) 0.77745(11) 0.16373(11) 0.0157(4) Uani 1 1 d .
C1 C 0.9061(3) 0.93059(16) 0.08882(15) 0.0228(5) Uani 1 1 d .
C2 C 0.8793(3) 0.87403(16) 0.02624(15) 0.0228(5) Uani 1 1 d .
C3 C 0.8077(3) 0.90139(18) -0.05245(16) 0.0273(6) Uani 1 1 d .
C4 C 0.6565(3) 0.88950(18) -0.06600(15) 0.0254(5) Uani 1 1 d .
C5 C 0.6067(2) 0.89559(15) 0.00535(13) 0.0197(5) Uani 1 1 d .
C6 C 0.6395(2) 0.95976(15) 0.05768(14) 0.0201(5) Uani 1 1 d .
C7 C 0.7237(3) 1.03335(16) 0.04702(16) 0.0253(5) Uani 1 1 d .
C8 C 0.8720(3) 1.02059(17) 0.08229(18) 0.0283(6) Uani 1 1 d .
C9 C 0.5264(3) 0.90077(16) 0.22049(14) 0.0236(5) Uani 1 1 d .
C10 C 0.4190(3) 0.88913(16) 0.15977(15) 0.0228(5) Uani 1 1 d .
C11 C 0.2888(3) 0.89895(18) 0.16669(17) 0.0305(6) Uani 1 1 d .
C12 C 0.2653(3) 0.9211(2) 0.23455(19) 0.0385(7) Uani 1 1 d .
C13 C 0.3710(3) 0.9329(2) 0.29596(19) 0.0408(8) Uani 1 1 d .
C14 C 0.5013(3) 0.92316(19) 0.28959(17) 0.0327(6) Uani 1 1 d .
C15 C 0.7920(3) 0.96173(17) 0.26100(14) 0.0250(5) Uani 1 1 d .
C16 C 0.7402(3) 1.04076(18) 0.25414(17) 0.0322(6) Uani 1 1 d .
C17 C 0.8217(4) 1.1073(2) 0.2807(2) 0.0400(7) Uani 1 1 d .
C18 C 0.9540(4) 1.0958(2) 0.3154(2) 0.0430(8) Uani 1 1 d .
C19 C 1.0059(3) 1.0181(2) 0.32303(18) 0.0388(7) Uani 1 1 d .
C20 C 0.9269(3) 0.9510(2) 0.29568(15) 0.0297(6) Uani 1 1 d .
C21 C 0.7308(3) 0.78884(18) 0.27657(15) 0.0308(6) Uani 1 1 d .
C22 C 0.6360(3) 0.71750(18) 0.24705(16) 0.0304(6) Uani 1 1 d .
C23 C 0.6627(3) 0.67052(17) 0.17970(15) 0.0260(5) Uani 1 1 d D
C24 C 0.7066(3) 0.64176(15) 0.03759(15) 0.0218(5) Uani 1 1 d .
C25 C 0.8132(3) 0.65769(17) 0.00584(17) 0.0276(6) Uani 1 1 d .
C26 C 0.8662(3) 0.59559(18) -0.03032(17) 0.0317(6) Uani 1 1 d .
C27 C 0.8121(3) 0.51762(18) -0.03548(16) 0.0291(6) Uani 1 1 d .
C28 C 0.7056(3) 0.50142(16) -0.00432(16) 0.0271(6) Uani 1 1 d D
C29 C 0.6526(3) 0.56372(16) 0.03168(15) 0.0249(5) Uani 1 1 d .
C30 C 0.4633(3) 0.71468(14) 0.04254(15) 0.0221(5) Uani 1 1 d .
C31 C 0.3633(3) 0.70822(17) 0.08166(17) 0.0290(6) Uani 1 1 d .
C32 C 0.2302(3) 0.71090(19) 0.0439(2) 0.0367(7) Uani 1 1 d .
C33 C 0.1942(3) 0.71957(19) -0.0324(2) 0.0380(7) Uani 1 1 d .
C34 C 0.2919(3) 0.72401(19) -0.07255(19) 0.0357(7) Uani 1 1 d .
C35 C 0.4248(3) 0.72130(17) -0.03497(16) 0.0285(6) Uani 1 1 d .
N2 N 1.0352(10) 0.7384(7) 0.3019(5) 0.215(4) Uani 1 1 d .
H1 H 0.986(3) 0.9199(19) 0.1228(18) 0.031(8) Uiso 1 1 d .
H2 H 0.942(3) 0.8334(18) 0.0251(17) 0.024(8) Uiso 1 1 d .
H3A H 0.827(3) 0.959(2) -0.0605(17) 0.026(8) Uiso 1 1 d .
H3B H 0.836(3) 0.872(2) -0.0914(19) 0.031(8) Uiso 1 1 d .
H4A H 0.601(3) 0.930(2) -0.1057(19) 0.040(9) Uiso 1 1 d .
H4B H 0.629(3) 0.836(2) -0.0845(19) 0.030(9) Uiso 1 1 d .
H5 H 0.524(3) 0.8714(18) -0.0008(16) 0.017(7) Uiso 1 1 d .
H6 H 0.573(3) 0.9734(18) 0.0843(16) 0.022(7) Uiso 1 1 d .
H7A H 0.705(3) 1.045(2) -0.0064(19) 0.031(8) Uiso 1 1 d .
H7B H 0.688(3) 1.0801(18) 0.0704(16) 0.020(7) Uiso 1 1 d .
H8A H 0.926(3) 1.0502(19) 0.0528(17) 0.027(8) Uiso 1 1 d .
H8B H 0.899(3) 1.043(2) 0.1396(19) 0.037(9) Uiso 1 1 d .
H10 H 0.431(3) 0.8730(18) 0.1144(17) 0.020(7) Uiso 1 1 d .
H11 H 0.221(4) 0.889(2) 0.127(2) 0.042(10) Uiso 1 1 d .
H12 H 0.168(4) 0.929(2) 0.239(2) 0.051(11) Uiso 1 1 d .
H13 H 0.360(4) 0.943(2) 0.345(2) 0.044(10) Uiso 1 1 d .
H14 H 0.570(4) 0.928(2) 0.332(2) 0.039(9) Uiso 1 1 d .
H16 H 0.651(4) 1.052(2) 0.228(2) 0.045(10) Uiso 1 1 d .
H17 H 0.787(4) 1.160(2) 0.276(2) 0.040(10) Uiso 1 1 d .
H18 H 1.012(4) 1.137(2) 0.334(2) 0.056(12) Uiso 1 1 d .
H19 H 1.087(5) 0.999(3) 0.346(3) 0.088(17) Uiso 1 1 d .
H20 H 0.961(3) 0.8992(19) 0.3009(16) 0.021(7) Uiso 1 1 d .
H21A H 0.829(4) 0.770(2) 0.280(2) 0.048(10) Uiso 1 1 d .
H21B H 0.723(4) 0.804(2) 0.325(2) 0.043(10) Uiso 1 1 d .
H22A H 0.641(4) 0.679(2) 0.284(2) 0.041(9) Uiso 1 1 d .
H22B H 0.541(3) 0.7333(18) 0.2382(16) 0.022(7) Uiso 1 1 d .
H23A H 0.752(2) 0.6545(19) 0.198(2) 0.039(10) Uiso 1 1 d D
H23B H 0.605(3) 0.625(2) 0.1723(19) 0.034(9) Uiso 1 1 d .
H25 H 0.848(3) 0.714(2) 0.0093(18) 0.032(8) Uiso 1 1 d .
H26 H 0.941(3) 0.609(2) -0.0524(18) 0.034(9) Uiso 1 1 d .
H27 H 0.848(3) 0.4771(19) -0.0573(17) 0.026(8) Uiso 1 1 d .
H28 H 0.669(3) 0.4489(13) -0.0103(18) 0.031(8) Uiso 1 1 d D
H29 H 0.577(4) 0.554(2) 0.048(2) 0.046(10) Uiso 1 1 d .
H31 H 0.385(4) 0.703(2) 0.134(2) 0.047(10) Uiso 1 1 d .
H32 H 0.171(4) 0.706(2) 0.071(2) 0.044(10) Uiso 1 1 d .
H33 H 0.109(4) 0.725(2) -0.058(2) 0.041(10) Uiso 1 1 d .
H34 H 0.271(3) 0.730(2) -0.120(2) 0.035(9) Uiso 1 1 d .
H35 H 0.483(3) 0.7254(19) -0.0615(18) 0.027(8) Uiso 1 1 d .

loop_
_atom_site_aniso_label
_atom_site_aniso_U_11
_atom_site_aniso_U_22
_atom_site_aniso_U_33
_atom_site_aniso_U_23
_atom_site_aniso_U_13
_atom_site_aniso_U_12
Ir 0.01540(5) 0.01506(5) 0.01877(5) 0.00035(3) 0.00412(3) 0.00081(3)
P1 0.0208(3) 0.0204(3) 0.0188(3) -0.0023(2) 0.0040(2) -0.0014(2)
P2 0.0228(3) 0.0156(3) 0.0201(3) 0.0001(2) 0.0073(2) -0.0004(2)
N1 0.0115(9) 0.0144(9) 0.0196(9) 0.0047(7) 0.0002(7) 0.0066(7)
C1 0.0158(11) 0.0219(12) 0.0308(13) 0.0012(10) 0.0055(10) -0.0010(9)
C2 0.0163(12) 0.0210(12) 0.0337(14) 0.0034(10) 0.0109(10) -0.0003(10)
C3 0.0273(14) 0.0287(14) 0.0295(14) 0.0036(11) 0.0140(11) 0.0009(11)
C4 0.0272(14) 0.0289(14) 0.0209(12) 0.0009(10) 0.0071(10) -0.0030(11)
C5 0.0167(11) 0.0213(12) 0.0207(11) 0.0032(9) 0.0038(9) 0.0000(9)
C6 0.0186(11) 0.0181(11) 0.0246(12) 0.0043(9) 0.0069(9) 0.0031(9)
C7 0.0241(13) 0.0179(12) 0.0341(14) 0.0032(10) 0.0071(11) -0.0015(10)
C8 0.0212(13) 0.0217(13) 0.0422(16) 0.0007(11) 0.0077(12) -0.0036(10)
C9 0.0246(13) 0.0225(12) 0.0260(12) -0.0049(10) 0.0107(10) -0.0041(10)
C10 0.0252(13) 0.0211(12) 0.0242(12) -0.0026(10) 0.0102(10) -0.0022(10)
C11 0.0232(14) 0.0335(15) 0.0355(15) -0.0024(12) 0.0085(12) -0.0013(11)
C12 0.0295(16) 0.0440(18) 0.0473(18) -0.0079(14) 0.0199(14) -0.0027(13)
C13 0.0427(18) 0.0482(19) 0.0387(17) -0.0168(14) 0.0238(15) -0.0080(15)
C14 0.0343(16) 0.0371(16) 0.0290(14) -0.0104(12) 0.0119(12) -0.0080(13)
C15 0.0248(13) 0.0287(14) 0.0222(12) -0.0064(10) 0.0068(10) -0.0066(10)
C16 0.0289(15) 0.0298(15) 0.0373(15) -0.0098(12) 0.0065(12) -0.0048(12)
C17 0.0448(19) 0.0272(16) 0.053(2) -0.0129(14) 0.0208(16) -0.0103(14)
C18 0.0410(19) 0.046(2) 0.0470(19) -0.0229(15) 0.0203(15) -0.0217(16)
C19 0.0271(15) 0.057(2) 0.0341(16) -0.0163(15) 0.0099(13) -0.0124(15)
C20 0.0248(14) 0.0377(16) 0.0265(13) -0.0074(12) 0.0057(11) -0.0023(12)
C21 0.0431(18) 0.0282(14) 0.0199(12) 0.0014(10) 0.0047(12) -0.0012(12)
C22 0.0460(18) 0.0239(14) 0.0238(13) 0.0036(11) 0.0132(12) -0.0042(12)
C23 0.0349(15) 0.0185(12) 0.0253(13) 0.0043(10) 0.0083(11) 0.0008(11)
C24 0.0236(13) 0.0189(12) 0.0233(12) 0.0002(9) 0.0061(10) 0.0012(9)
C25 0.0326(15) 0.0215(13) 0.0321(14) -0.0027(10) 0.0145(12) -0.0049(11)
C26 0.0329(15) 0.0307(15) 0.0366(15) -0.0069(12) 0.0185(13) -0.0036(12)
C27 0.0315(15) 0.0256(14) 0.0311(14) -0.0074(11) 0.0093(11) 0.0036(11)
C28 0.0303(14) 0.0170(12) 0.0334(14) -0.0038(10) 0.0061(11) -0.0016(10)
C29 0.0242(13) 0.0220(13) 0.0302(13) 0.0002(10) 0.0097(11) -0.0007(10)
C30 0.0237(12) 0.0136(11) 0.0304(13) -0.0018(9) 0.0091(10) -0.0034(9)
C31 0.0304(15) 0.0232(13) 0.0363(15) -0.0061(11) 0.0139(12) -0.0040(11)
C32 0.0274(15) 0.0296(15) 0.058(2) -0.0067(14) 0.0195(15) -0.0041(12)
C33 0.0227(15) 0.0306(15) 0.058(2) -0.0011(14) 0.0038(14) -0.0032(12)
C34 0.0328(16) 0.0340(16) 0.0358(16) 0.0023(13) -0.0006(13) -0.0069(13)
C35 0.0309(15) 0.0239(13) 0.0319(14) 0.0004(11) 0.0097(12) -0.0068(11)
N2 0.219(10) 0.254(11) 0.155(7) -0.022(7) 0.012(7) 0.081(8)

loop_
_atom_type_symbol
_atom_type_description
_atom_type_scat_dispersion_real
_atom_type_scat_dispersion_imag
_atom_type_scat_source
C C 0.0033 0.0016 'International Tables Vol C Tables 4.2.6.8 and 6.1.1.4'
H H 0.0000 0.0000 'International Tables Vol C Tables 4.2.6.8 and 6.1.1.4'
N N 0.0061 0.0033 'International Tables Vol C Tables 4.2.6.8 and 6.1.1.4'
P P 0.1023 0.0942 'International Tables Vol C Tables 4.2.6.8 and 6.1.1.4'
Ir Ir -1.4442 7.9887 'International Tables Vol C Tables 4.2.6.8 and 6.1.1.4'

loop_
_geom_angle_atom_site_label_1
_geom_angle_atom_site_label_2
_geom_angle_atom_site_label_3
_geom_angle
N1 Ir C1 86.45(9)
N1 Ir C2 88.65(9)
C1 Ir C2 40.07(10)
N1 Ir C5 159.92(9)
C1 Ir C5 96.24(10)
C2 Ir C5 80.93(10)
N1 Ir C6 159.75(9)
C1 Ir C6 78.94(10)
C2 Ir C6 89.09(10)
C5 Ir C6 38.06(9)
N1 Ir P1 85.23(6)
C1 Ir P1 109.37(7)
C2 Ir P1 149.25(8)
C5 Ir P1 112.30(7)
C6 Ir P1 86.48(7)
N1 Ir P2 79.87(6)
C1 Ir P2 154.21(7)
C2 Ir P2 117.25(8)
C5 Ir P2 89.66(7)
C6 Ir P2 118.79(7)
P1 Ir P2 91.28(2)
C15 P1 C9 102.91(12)
C15 P1 C21 106.60(13)
C9 P1 C21 99.84(14)
C15 P1 Ir 110.22(9)
C9 P1 Ir 123.97(9)
C21 P1 Ir 111.69(10)
C24 P2 C30 99.71(12)
C24 P2 C23 98.56(12)
C30 P2 C23 105.90(13)
C24 P2 Ir 116.89(9)
C30 P2 Ir 121.11(8)
C23 P2 Ir 111.71(10)
C2 C1 C8 124.1(2)
C2 C1 Ir 71.00(14)
C8 C1 Ir 116.55(18)
C2 C1 H1 113(2)
C8 C1 H1 113(2)
Ir C1 H1 113(2)
C1 C2 C3 121.5(2)
C1 C2 Ir 68.94(14)
C3 C2 Ir 115.01(17)
C1 C2 H2 118.1(19)
C3 C2 H2 111.8(19)
Ir C2 H2 114.9(19)
C2 C3 C4 111.2(2)
C2 C3 H3A 110.9(18)
C4 C3 H3A 109.2(18)
C2 C3 H3B 113(2)
C4 C3 H3B 107(2)
H3A C3 H3B 105(3)
C5 C4 C3 113.1(2)
C5 C4 H4A 108.3(19)
C3 C4 H4A 113.4(19)
C5 C4 H4B 104(2)
C3 C4 H4B 112(2)
H4A C4 H4B 106(3)
C6 C5 C4 124.1(2)
C6 C5 Ir 72.13(14)
C4 C5 Ir 111.06(17)
C6 C5 H5 117.9(18)
C4 C5 H5 111.1(18)
Ir C5 H5 113.9(18)
C5 C6 C7 123.5(2)
C5 C6 Ir 69.81(14)
C7 C6 Ir 114.74(17)
C5 C6 H6 115.8(18)
C7 C6 H6 112.4(18)
Ir C6 H6 113.4(17)
C6 C7 C8 112.5(2)
C6 C7 H7A 107.3(19)
C8 C7 H7A 113.1(19)
C6 C7 H7B 105.8(17)
C8 C7 H7B 111.0(17)
H7A C7 H7B 107(3)
C1 C8 C7 110.9(2)
C1 C8 H8A 111.6(18)
C7 C8 H8A 109.9(18)
C1 C8 H8B 104.5(18)
C7 C8 H8B 111.5(18)
H8A C8 H8B 108(3)
C10 C9 C14 118.6(3)
C10 C9 P1 120.38(19)
C14 C9 P1 120.7(2)
C9 C10 C11 121.2(2)
C9 C10 H10 121.2(19)
C11 C10 H10 117.6(19)
C12 C11 C10 119.8(3)
C12 C11 H11 121(2)
C10 C11 H11 119(2)
C11 C12 C13 120.0(3)
C11 C12 H12 119(2)
C13 C12 H12 121(2)
C12 C13 C14 120.6(3)
C12 C13 H13 124(2)
C14 C13 H13 116(2)
C13 C14 C9 119.9(3)
C13 C14 H14 119(2)
C9 C14 H14 121(2)
C16 C15 C20 118.5(3)
C16 C15 P1 120.7(2)
C20 C15 P1 120.0(2)
C17 C16 C15 120.4(3)
C17 C16 H16 118(2)
C15 C16 H16 122(2)
C18 C17 C16 120.4(3)
C18 C17 H17 119(2)
C16 C17 H17 120(2)
C19 C18 C17 119.7(3)
C19 C18 H18 116(3)
C17 C18 H18 125(3)
C18 C19 C20 120.8(3)
C18 C19 H19 132(3)
C20 C19 H19 107(3)
C19 C20 C15 120.2(3)
C19 C20 H20 121.1(19)
C15 C20 H20 118.7(19)
C22 C21 P1 110.8(2)
C22 C21 H21A 109(2)
P1 C21 H21A 108(2)
C22 C21 H21B 110(2)
P1 C21 H21B 110(2)
H21A C21 H21B 108(3)
C23 C22 C21 116.3(3)
C23 C22 H22A 105(2)
C21 C22 H22A 110(2)
C23 C22 H22B 111.0(17)
C21 C22 H22B 112.6(17)
H22A C22 H22B 100(3)
C22 C23 P2 119.7(2)
C22 C23 H23A 101(2)
P2 C23 H23A 111(2)
C22 C23 H23B 106(2)
P2 C23 H23B 107(2)
H23A C23 H23B 111(3)
C29 C24 C25 119.0(2)
C29 C24 P2 120.8(2)
C25 C24 P2 120.15(19)
C24 C25 C26 120.3(3)
C24 C25 H25 117.6(19)
C26 C25 H25 122.2(19)
C27 C26 C25 120.3(3)
C27 C26 H26 122(2)
C25 C26 H26 118(2)
C28 C27 C26 119.7(3)
C28 C27 H27 120(2)
C26 C27 H27 120(2)
C27 C28 C29 119.8(3)
C27 C28 H28 118(2)
C29 C28 H28 122(2)
C24 C29 C28 120.9(3)
C24 C29 H29 120(2)
C28 C29 H29 119(2)
C35 C30 C31 117.8(3)
C35 C30 P2 118.3(2)
C31 C30 P2 123.7(2)
C32 C31 C30 120.5(3)
C32 C31 H31 119(2)
C30 C31 H31 120(2)
C33 C32 C31 120.8(3)
C33 C32 H32 122(2)
C31 C32 H32 117(2)
C32 C33 C34 119.6(3)
C32 C33 H33 123(2)
C34 C33 H33 117(2)
C35 C34 C33 119.7(3)
C35 C34 H34 120(2)
C33 C34 H34 121(2)
C34 C35 C30 121.5(3)
C34 C35 H35 117(2)
C30 C35 H35 121(2)

loop_
_geom_bond_atom_site_label_1
_geom_bond_atom_site_label_2
_geom_bond_distance
Ir N1 2.0790(18)
Ir C1 2.103(3)
Ir C2 2.131(3)
Ir C5 2.146(2)
Ir C6 2.177(2)
Ir P1 2.3286(6)
Ir P2 2.3769(6)
P1 C15 1.817(3)
P1 C9 1.827(3)
P1 C21 1.834(3)
P2 C24 1.835(3)
P2 C30 1.835(3)
P2 C23 1.852(3)
C1 C2 1.451(4)
C1 C8 1.513(4)
C1 H1 0.93(3)
C2 C3 1.527(4)
C2 H2 0.93(3)
C3 C4 1.537(4)
C3 H3A 0.98(3)
C3 H3B 0.96(3)
C4 C5 1.521(3)
C4 H4A 1.05(4)
C4 H4B 0.96(3)
C5 C6 1.410(3)
C5 H5 0.93(3)
C6 C7 1.526(3)
C6 H6 0.96(3)
C7 C8 1.531(4)
C7 H7A 0.97(3)
C7 H7B 0.99(3)
C8 H8A 0.99(3)
C8 H8B 1.09(3)
C9 C10 1.388(4)
C9 C14 1.404(4)
C10 C11 1.391(4)
C10 H10 0.91(3)
C11 C12 1.375(4)
C11 H11 0.91(4)
C12 C13 1.385(5)
C12 H12 1.04(4)
C13 C14 1.389(4)
C13 H13 0.96(4)
C14 H14 0.92(4)
C15 C16 1.394(4)
C15 C20 1.400(4)
C16 C17 1.393(4)
C16 H16 0.95(4)
C17 C18 1.379(5)
C17 H17 0.92(3)
C18 C19 1.373(5)
C18 H18 0.91(4)
C19 C20 1.389(4)
C19 H19 0.90(5)
C20 H20 0.91(3)
C21 C22 1.538(4)
C21 H21A 1.04(4)
C21 H21B 0.94(4)
C22 C23 1.537(4)
C22 H22A 0.92(4)
C22 H22B 0.99(3)
C23 H23A 0.944(18)
C23 H23B 0.95(3)
C24 C29 1.388(4)
C24 C25 1.389(4)
C25 C26 1.395(4)
C25 H25 0.99(3)
C26 C27 1.387(4)
C26 H26 0.98(3)
C27 C28 1.382(4)
C27 H27 0.90(3)
C28 C29 1.396(4)
C28 H28 0.935(17)
C29 H29 0.92(4)
C30 C35 1.389(4)
C30 C31 1.396(4)
C31 C32 1.388(4)
C31 H31 0.94(4)
C32 C33 1.369(5)
C32 H32 0.88(4)
C33 C34 1.388(5)
C33 H33 0.90(4)
C34 C35 1.385(4)
C34 H34 0.86(4)
C35 H35 0.86(3)

loop_
_geom_torsion_atom_site_label_1
_geom_torsion_atom_site_label_2
_geom_torsion_atom_site_label_3
_geom_torsion_atom_site_label_4
_geom_torsion
C8 C1 C2 C3 -2.5(4)
Ir C1 C2 C3 107.2(2)
C8 C1 C2 Ir -109.7(2)
C1 C2 C3 C4 -91.1(3)
Ir C2 C3 C4 -11.4(3)
C2 C3 C4 C5 28.8(3)
C3 C4 C5 C6 49.4(3)
C3 C4 C5 Ir -32.7(3)
C4 C5 C6 C7 3.2(4)
Ir C5 C6 C7 106.9(2)
C4 C5 C6 Ir -103.7(2)
C5 C6 C7 C8 -92.3(3)
Ir C6 C7 C8 -10.9(3)
C2 C1 C8 C7 55.9(3)
Ir C1 C8 C7 -28.3(3)
C6 C7 C8 C1 24.3(3)
C15 P1 C9 C10 138.2(2)
C21 P1 C9 C10 -112.1(2)
Ir P1 C9 C10 12.6(3)
C15 P1 C9 C14 -48.5(3)
C21 P1 C9 C14 61.2(3)
Ir P1 C9 C14 -174.08(19)
C14 C9 C10 C11 -0.3(4)
P1 C9 C10 C11 173.2(2)
C9 C10 C11 C12 0.5(4)
C10 C11 C12 C13 -0.6(5)
C11 C12 C13 C14 0.6(5)
C12 C13 C14 C9 -0.4(5)
C10 C9 C14 C13 0.2(4)
P1 C9 C14 C13 -173.2(2)
C9 P1 C15 C16 -37.9(3)
C21 P1 C15 C16 -142.4(2)
Ir P1 C15 C16 96.2(2)
C9 P1 C15 C20 152.3(2)
C21 P1 C15 C20 47.7(3)
Ir P1 C15 C20 -73.7(2)
C20 C15 C16 C17 0.6(4)
P1 C15 C16 C17 -169.5(2)
C15 C16 C17 C18 -1.2(5)
C16 C17 C18 C19 0.6(5)
C17 C18 C19 C20 0.6(5)
C18 C19 C20 C15 -1.2(5)
C16 C15 C20 C19 0.6(4)
P1 C15 C20 C19 170.7(2)
C15 P1 C21 C22 170.3(2)
C9 P1 C21 C22 63.6(2)
Ir P1 C21 C22 -69.2(2)
P1 C21 C22 C23 73.9(3)
C21 C22 C23 P2 -65.8(3)
C24 P2 C23 C22 173.2(2)
C30 P2 C23 C22 -84.1(3)
Ir P2 C23 C22 49.6(3)
C30 P2 C24 C29 -51.4(2)
C23 P2 C24 C29 56.5(2)
Ir P2 C24 C29 176.21(19)
C30 P2 C24 C25 129.8(2)
C23 P2 C24 C25 -122.3(2)
Ir P2 C24 C25 -2.6(3)
C29 C24 C25 C26 -1.1(4)
P2 C24 C25 C26 177.7(2)
C24 C25 C26 C27 0.6(5)
C25 C26 C27 C28 -0.3(5)
C26 C27 C28 C29 0.4(4)
C25 C24 C29 C28 1.2(4)
P2 C24 C29 C28 -177.6(2)
C27 C28 C29 C24 -0.9(4)
C24 P2 C30 C35 -55.5(2)
C23 P2 C30 C35 -157.3(2)
Ir P2 C30 C35 74.3(2)
C24 P2 C30 C31 129.3(2)
C23 P2 C30 C31 27.4(3)
Ir P2 C30 C31 -101.0(2)
C35 C30 C31 C32 -1.9(4)
P2 C30 C31 C32 173.4(2)
C30 C31 C32 C33 0.3(4)
C31 C32 C33 C34 1.4(5)
C32 C33 C34 C35 -1.3(5)
C33 C34 C35 C30 -0.4(5)
C31 C30 C35 C34 2.0(4)
P2 C30 C35 C34 -173.6(2)
